data_4135593
loop_
_publ_author_name
'Tomanik, Martin'
'Xu, Zhi'
'Herzon, Seth B.'

_publ_section_title
;
 Enantioselective Synthesis of Euonyminol.
;
_journal_issue 2
_journal_name_full 'Journal of the American Chemical Society'
_journal_page_first 699
_journal_page_last 704
_journal_paper_doi 10.1021/jacs.0c12998
_journal_volume 143
_journal_year 2021
_chemical_absolute_configuration ad
_chemical_formula_moiety 'C30 H50 O11 Si'
_chemical_formula_sum 'C30 H50 O11 Si'
_chemical_formula_weight 614.79
_space_group_crystal_system orthorhombic
_space_group_IT_number 19
_space_group_name_Hall 'P 2ac 2ab'
_space_group_name_H-M_alt 'P 21 21 21'
_atom_sites_solution_hydrogens geom
_atom_sites_solution_primary SHELXT
_atom_sites_solution_secondary difmap
_audit_creation_method SHELXL-2014/7
_cell_angle_alpha 90
_cell_angle_beta 90
_cell_angle_gamma 90
_cell_formula_units_Z 8
_cell_length_a 11.95000(10)
_cell_length_b 16.74580(10)
_cell_length_c 31.7086(2)
_cell_measurement_reflns_used 79577
_cell_measurement_temperature 93(2)
_cell_measurement_theta_max 66.4830
_cell_measurement_theta_min 2.7740
_cell_volume 6345.28(8)
_computing_cell_refinement 'CrysAlisPro 1.171.40.67a (Rigaku OD, 2019)'
_computing_data_collection 'CrysAlisPro 1.171.40.67a (Rigaku OD, 2019)'
_computing_data_reduction 'CrysAlisPro 1.171.40.67a (Rigaku OD, 2019)'
_computing_molecular_graphics 'Olex2 (Dolomanov et al., 2009)'
_computing_publication_material 'CIFTAB-2014/2 (Sheldrick, 2014)'
_computing_structure_refinement 'SHELXL-2014/7 (Sheldrick, 2014)'
_computing_structure_solution 'SHELXT-2014/5 (Sheldrick, 2014)'
_diffrn_ambient_temperature 93(2)
_diffrn_detector_area_resol_mean 22.2
_diffrn_measured_fraction_theta_full 1.000
_diffrn_measured_fraction_theta_max 1.000
_diffrn_measurement_device_type 'Rigaku Saturn 944+ CCD'
_diffrn_measurement_method \w
_diffrn_radiation_type CuK\a
_diffrn_radiation_wavelength 1.54184
_diffrn_reflns_av_R_equivalents 0.0886
_diffrn_reflns_av_unetI/netI 0.0256
_diffrn_reflns_Laue_measured_fraction_full 1.000
_diffrn_reflns_Laue_measured_fraction_max 1.000
_diffrn_reflns_limit_h_max 14
_diffrn_reflns_limit_h_min -14
_diffrn_reflns_limit_k_max 19
_diffrn_reflns_limit_k_min -19
_diffrn_reflns_limit_l_max 37
_diffrn_reflns_limit_l_min -37
_diffrn_reflns_number 179290
_diffrn_reflns_point_group_measured_fraction_full 1.000
_diffrn_reflns_point_group_measured_fraction_max 1.000
_diffrn_reflns_theta_full 66.593
_diffrn_reflns_theta_max 66.593
_diffrn_reflns_theta_min 2.787
_diffrn_source 'microfocus rotating anode'
_exptl_absorpt_coefficient_mu 1.140
_exptl_absorpt_correction_T_max 1.00000
_exptl_absorpt_correction_T_min 0.60386
_exptl_absorpt_correction_type multi-scan
_exptl_absorpt_process_details
; 
CrysAlisPro 1.171.40.67a (Rigaku Oxford Diffraction, 2019) 
Empirical absorption correction using spherical harmonics, 
 implemented in SCALE3 ABSPACK scaling algorithm. 
;
_exptl_crystal_colour Colorless
_exptl_crystal_density_diffrn 1.287
_exptl_crystal_description Plate
_exptl_crystal_F_000 2656
_exptl_crystal_size_max 0.120
_exptl_crystal_size_mid 0.080
_exptl_crystal_size_min 0.050
_refine_diff_density_max 0.302
_refine_diff_density_min -0.184
_refine_diff_density_rms 0.036
_refine_ls_abs_structure_details
; 
 Flack x determined using 4540 quotients [(I+)-(I-)]/[(I+)+(I-)] 
 (Parsons, Flack and Wagner, Acta Cryst. B69 (2013) 249-259). 
;
_refine_ls_abs_structure_Flack -0.002(8)
_refine_ls_extinction_method none
_refine_ls_goodness_of_fit_ref 1.014
_refine_ls_hydrogen_treatment constr
_refine_ls_matrix_type full
_refine_ls_number_parameters 781
_refine_ls_number_reflns 11215
_refine_ls_number_restraints 0
_refine_ls_restrained_S_all 1.014
_refine_ls_R_factor_all 0.0355
_refine_ls_R_factor_gt 0.0329
_refine_ls_shift/su_max 0.000
_refine_ls_shift/su_mean 0.000
_refine_ls_structure_factor_coef Fsqd
_refine_ls_weighting_details 'w=1/[\s^2^(Fo^2^)+(0.0500P)^2^+1.9225P] where P=(Fo^2^+2Fc^2^)/3'
_refine_ls_weighting_scheme calc
_refine_ls_wR_factor_gt 0.0859
_refine_ls_wR_factor_ref 0.0878
_reflns_Friedel_coverage 0.807
_reflns_Friedel_fraction_full 1.000
_reflns_Friedel_fraction_max 1.000
_reflns_number_gt 10633
_reflns_number_total 11215
_reflns_threshold_expression 'I > 2\s(I)'
_cod_data_source_file ja0c12998_si_004.cif
_cod_data_source_block 007a-20025
_cod_database_code 4135593
_shelx_shelxl_version_number 2014/7
_shelx_space_group_comment
; 
The symmetry employed for this shelxl refinement is uniquely defined 
by the following loop, which should always be used as a source of 
symmetry information in preference to the above space-group names. 
They are only intended as comments. 
;
_shelx_estimated_absorpt_t_min 0.875
_shelx_estimated_absorpt_t_max 0.945

loop_
_space_group_symop_operation_xyz
'x, y, z'
'-x+1/2, -y, z+1/2'
'-x, y+1/2, -z+1/2'
'x+1/2, -y+1/2, -z'

loop_
_atom_site_label
_atom_site_type_symbol
_atom_site_fract_x
_atom_site_fract_y
_atom_site_fract_z
_atom_site_U_iso_or_equiv
_atom_site_adp_type
_atom_site_occupancy
_atom_site_site_symmetry_order
_atom_site_calc_flag
_atom_site_refinement_flags_posn
_atom_site_refinement_flags_adp
_atom_site_refinement_flags_occupancy
_atom_site_disorder_assembly
_atom_site_disorder_group
Si1 Si 1.18463(6) 0.38975(4) 0.39604(2) 0.02229(16) Uani 1 1 d . . . . .
O1 O 1.09351(15) 0.37149(11) 0.43444(6) 0.0257(4) Uani 1 1 d . . . . .
O2 O 0.93147(16) 0.50063(11) 0.44522(6) 0.0265(4) Uani 1 1 d . . . . .
O3 O 0.93999(16) 0.54915(11) 0.37921(6) 0.0300(4) Uani 1 1 d . . . . .
O4 O 1.10576(15) 0.41071(11) 0.35441(6) 0.0236(4) Uani 1 1 d . . . . .
O5 O 0.77823(16) 0.32353(11) 0.48001(6) 0.0268(4) Uani 1 1 d . . . . .
O6 O 0.63987(15) 0.35519(11) 0.43292(6) 0.0262(4) Uani 1 1 d . . . . .
O7 O 0.79527(15) 0.29785(10) 0.38044(6) 0.0233(4) Uani 1 1 d . . . . .
O8 O 0.64589(15) 0.42376(12) 0.33890(6) 0.0266(4) Uani 1 1 d . . . . .
O9 O 0.61950(17) 0.46903(13) 0.26944(6) 0.0339(5) Uani 1 1 d . . . . .
O10 O 0.65858(18) 0.23090(13) 0.28286(6) 0.0360(5) Uani 1 1 d . . . . .
O11 O 0.5489(2) 0.11508(15) 0.28941(9) 0.0569(7) Uani 1 1 d . . . . .
C1 C 0.9743(2) 0.36655(16) 0.43202(8) 0.0217(5) Uani 1 1 d . . . . .
H1 H 0.9478 0.3103 0.4355 0.026 Uiso 1 1 calc R U . . .
C2 C 0.9208(2) 0.42129(16) 0.46404(8) 0.0243(6) Uani 1 1 d . . . . .
H2 H 0.9588 0.4181 0.4921 0.029 Uiso 1 1 calc R U . . .
C3 C 0.7960(2) 0.40377(16) 0.46743(8) 0.0244(6) Uani 1 1 d . . . . .
H3 H 0.7620 0.4403 0.4888 0.029 Uiso 1 1 calc R U . . .
C4 C 0.7293(2) 0.41037(16) 0.42567(8) 0.0233(5) Uani 1 1 d . . . . .
C5 C 0.7999(2) 0.38289(15) 0.38593(8) 0.0216(5) Uani 1 1 d . . . . .
C6 C 0.7647(2) 0.41809(16) 0.34301(8) 0.0231(5) Uani 1 1 d . . . . .
H6 H 0.7996 0.4718 0.3390 0.028 Uiso 1 1 calc R U . . .
C7 C 0.8182(2) 0.35752(16) 0.31324(8) 0.0242(6) Uani 1 1 d . . . . .
H7 H 0.7828 0.3597 0.2847 0.029 Uiso 1 1 calc R U . . .
C8 C 0.9438(2) 0.37898(17) 0.31091(8) 0.0248(5) Uani 1 1 d . . . . .
H8A H 0.9822 0.3419 0.2914 0.030 Uiso 1 1 calc R U . . .
H8B H 0.9525 0.4339 0.2998 0.030 Uiso 1 1 calc R U . . .
C9 C 0.9972(2) 0.37362(16) 0.35414(8) 0.0216(5) Uani 1 1 d . . . . .
H9 H 1.0104 0.3155 0.3595 0.026 Uiso 1 1 calc R U . . .
C10 C 0.9277(2) 0.40422(15) 0.39160(8) 0.0212(5) Uani 1 1 d . . . . .
C11 C 0.9354(2) 0.49242(16) 0.40232(8) 0.0244(6) Uani 1 1 d . . . . .
C12 C 1.2690(2) 0.29624(17) 0.38558(9) 0.0292(6) Uani 1 1 d . . . . .
C13 C 1.3280(3) 0.2655(2) 0.42551(11) 0.0427(8) Uani 1 1 d . . . . .
H13A H 1.3885 0.3023 0.4332 0.064 Uiso 1 1 calc R U . . .
H13B H 1.3593 0.2124 0.4201 0.064 Uiso 1 1 calc R U . . .
H13C H 1.2740 0.2623 0.4487 0.064 Uiso 1 1 calc R U . . .
C14 C 1.1891(3) 0.23032(17) 0.37004(10) 0.0351(7) Uani 1 1 d . . . . .
H14A H 1.1298 0.2221 0.3909 0.053 Uiso 1 1 calc R U . . .
H14B H 1.2310 0.1805 0.3662 0.053 Uiso 1 1 calc R U . . .
H14C H 1.1558 0.2464 0.3431 0.053 Uiso 1 1 calc R U . . .
C15 C 1.3578(3) 0.3091(2) 0.35133(11) 0.0439(8) Uani 1 1 d . . . . .
H15A H 1.3219 0.3294 0.3257 0.066 Uiso 1 1 calc R U . . .
H15B H 1.3950 0.2583 0.3451 0.066 Uiso 1 1 calc R U . . .
H15C H 1.4133 0.3479 0.3613 0.066 Uiso 1 1 calc R U . . .
C16 C 1.2690(2) 0.48272(18) 0.40727(10) 0.0349(7) Uani 1 1 d . . . . .
C17 C 1.3658(3) 0.4683(2) 0.43735(16) 0.0661(13) Uani 1 1 d . . . . .
H17A H 1.3368 0.4491 0.4644 0.099 Uiso 1 1 calc R U . . .
H17B H 1.4067 0.5184 0.4417 0.099 Uiso 1 1 calc R U . . .
H17C H 1.4163 0.4283 0.4253 0.099 Uiso 1 1 calc R U . . .
C18 C 1.1962(3) 0.54970(17) 0.42507(10) 0.0347(7) Uani 1 1 d . . . . .
H18A H 1.1377 0.5633 0.4046 0.052 Uiso 1 1 calc R U . . .
H18B H 1.2427 0.5968 0.4305 0.052 Uiso 1 1 calc R U . . .
H18C H 1.1615 0.5319 0.4515 0.052 Uiso 1 1 calc R U . . .
C19 C 1.3139(4) 0.5137(2) 0.36387(13) 0.0599(11) Uani 1 1 d . . . . .
H19A H 1.3655 0.4743 0.3519 0.090 Uiso 1 1 calc R U . . .
H19B H 1.3533 0.5644 0.3680 0.090 Uiso 1 1 calc R U . . .
H19C H 1.2509 0.5219 0.3445 0.090 Uiso 1 1 calc R U . . .
C20 C 0.6643(2) 0.30628(17) 0.46924(8) 0.0278(6) Uani 1 1 d . . . . .
C21 C 0.5855(3) 0.3306(2) 0.50500(9) 0.0372(7) Uani 1 1 d . . . . .
H21A H 0.6007 0.2976 0.5299 0.056 Uiso 1 1 calc R U . . .
H21B H 0.5078 0.3227 0.4960 0.056 Uiso 1 1 calc R U . . .
H21C H 0.5975 0.3869 0.5120 0.056 Uiso 1 1 calc R U . . .
C22 C 0.6548(3) 0.21964(18) 0.45803(10) 0.0352(7) Uani 1 1 d . . . . .
H22A H 0.7082 0.2070 0.4355 0.053 Uiso 1 1 calc R U . . .
H22B H 0.5786 0.2082 0.4483 0.053 Uiso 1 1 calc R U . . .
H22C H 0.6715 0.1870 0.4829 0.053 Uiso 1 1 calc R U . . .
C23 C 0.6783(2) 0.49379(17) 0.42092(9) 0.0293(6) Uani 1 1 d . . . . .
H23A H 0.6145 0.4914 0.4015 0.044 Uiso 1 1 calc R U . . .
H23B H 0.7348 0.5304 0.4097 0.044 Uiso 1 1 calc R U . . .
H23C H 0.6530 0.5129 0.4485 0.044 Uiso 1 1 calc R U . . .
C24 C 0.6115(3) 0.48695(18) 0.31231(9) 0.0322(6) Uani 1 1 d . . . . .
H24A H 0.5329 0.5008 0.3190 0.039 Uiso 1 1 calc R U . . .
H24B H 0.6581 0.5345 0.3184 0.039 Uiso 1 1 calc R U . . .
C25 C 0.5325(3) 0.4170(2) 0.25538(10) 0.0424(8) Uani 1 1 d . . . . .
H25A H 0.5345 0.4132 0.2246 0.064 Uiso 1 1 calc R U . . .
H25B H 0.4598 0.4383 0.2643 0.064 Uiso 1 1 calc R U . . .
H25C H 0.5434 0.3639 0.2676 0.064 Uiso 1 1 calc R U . . .
C26 C 0.8728(3) 0.20904(17) 0.32685(9) 0.0310(6) Uani 1 1 d . . . . .
H26A H 0.9494 0.2261 0.3332 0.047 Uiso 1 1 calc R U . . .
H26B H 0.8678 0.1935 0.2971 0.047 Uiso 1 1 calc R U . . .
H26C H 0.8530 0.1634 0.3447 0.047 Uiso 1 1 calc R U . . .
C27 C 0.7923(2) 0.27758(16) 0.33539(8) 0.0257(6) Uani 1 1 d . . . . .
C28 C 0.6727(2) 0.24766(18) 0.32702(9) 0.0303(6) Uani 1 1 d . . . . .
H28A H 0.6586 0.1986 0.3437 0.036 Uiso 1 1 calc R U . . .
H28B H 0.6181 0.2888 0.3360 0.036 Uiso 1 1 calc R U . . .
C29 C 0.6456(3) 0.1482(2) 0.27323(12) 0.0491(9) Uani 1 1 d . . . . .
H29A H 0.6455 0.1415 0.2422 0.059 Uiso 1 1 calc R U . . .
H29B H 0.7108 0.1186 0.2845 0.059 Uiso 1 1 calc R U . . .
C30 C 0.4496(3) 0.1434(3) 0.27069(16) 0.0711(13) Uani 1 1 d . . . . .
H30A H 0.4521 0.1336 0.2402 0.107 Uiso 1 1 calc R U . . .
H30B H 0.4423 0.2008 0.2759 0.107 Uiso 1 1 calc R U . . .
H30C H 0.3853 0.1154 0.2829 0.107 Uiso 1 1 calc R U . . .
Si2 Si -0.46613(6) 0.37079(4) 0.10746(2) 0.02110(15) Uani 1 1 d . . . . .
O12 O -0.37449(14) 0.35300(11) 0.06935(5) 0.0229(4) Uani 1 1 d . . . . .
O13 O -0.21554(15) 0.48069(10) 0.05560(6) 0.0249(4) Uani 1 1 d . . . . .
O14 O -0.22326(16) 0.53509(11) 0.12030(6) 0.0297(4) Uani 1 1 d . . . . .
O15 O -0.38903(14) 0.39527(11) 0.14888(5) 0.0223(4) Uani 1 1 d . . . . .
O16 O -0.05947(15) 0.30214(10) 0.02517(5) 0.0233(4) Uani 1 1 d . . . . .
O17 O 0.07785(14) 0.33821(10) 0.07204(5) 0.0216(4) Uani 1 1 d . . . . .
O18 O -0.07483(15) 0.28655(10) 0.12637(5) 0.0202(4) Uani 1 1 d . . . . .
O19 O 0.06995(15) 0.42143(11) 0.16449(5) 0.0236(4) Uani 1 1 d . . . . .
O20 O 0.09071(17) 0.49048(13) 0.22885(6) 0.0350(5) Uani 1 1 d . . . . .
O21 O 0.06626(16) 0.24017(12) 0.22560(6) 0.0297(4) Uani 1 1 d . . . . .
O22 O 0.20491(17) 0.14096(12) 0.22596(6) 0.0339(5) Uani 1 1 d . . . . .
C31 C -0.2552(2) 0.34755(15) 0.07228(8) 0.0204(5) Uani 1 1 d . . . . .
H31 H -0.2289 0.2910 0.0704 0.024 Uiso 1 1 calc R U . . .
C32 C -0.2023(2) 0.39913(15) 0.03890(8) 0.0229(5) Uani 1 1 d . . . . .
H32 H -0.2402 0.3926 0.0110 0.027 Uiso 1 1 calc R U . . .
C33 C -0.0777(2) 0.38322(15) 0.03597(8) 0.0218(5) Uani 1 1 d . . . . .
H33 H -0.0445 0.4182 0.0137 0.026 Uiso 1 1 calc R U . . .
C34 C -0.0113(2) 0.39392(15) 0.07754(8) 0.0200(5) Uani 1 1 d . . . . .
C35 C -0.0813(2) 0.37062(14) 0.11825(8) 0.0180(5) Uani 1 1 d . . . . .
C36 C -0.0484(2) 0.41183(15) 0.16004(8) 0.0206(5) Uani 1 1 d . . . . .
H36 H -0.0864 0.4648 0.1623 0.025 Uiso 1 1 calc R U . . .
C37 C -0.0989(2) 0.35334(16) 0.19156(8) 0.0217(5) Uani 1 1 d . . . . .
H37 H -0.0642 0.3599 0.2201 0.026 Uiso 1 1 calc R U . . .
C38 C -0.2255(2) 0.37133(16) 0.19303(8) 0.0225(5) Uani 1 1 d . . . . .
H38A H -0.2620 0.3351 0.2135 0.027 Uiso 1 1 calc R U . . .
H38B H -0.2373 0.4269 0.2027 0.027 Uiso 1 1 calc R U . . .
C39 C -0.2786(2) 0.36052(15) 0.15001(8) 0.0204(5) Uani 1 1 d . . . . .
H39 H -0.2891 0.3017 0.1462 0.024 Uiso 1 1 calc R U . . .
C40 C -0.2101(2) 0.38922(14) 0.11185(8) 0.0192(5) Uani 1 1 d . . . . .
C41 C -0.2195(2) 0.47638(16) 0.09892(8) 0.0237(6) Uani 1 1 d . . . . .
C42 C -0.5467(2) 0.27550(17) 0.11938(9) 0.0268(6) Uani 1 1 d . . . . .
C43 C -0.6332(3) 0.2570(2) 0.08471(11) 0.0419(8) Uani 1 1 d . . . . .
H43A H -0.6899 0.2993 0.0841 0.063 Uiso 1 1 calc R U . . .
H43B H -0.6693 0.2057 0.0907 0.063 Uiso 1 1 calc R U . . .
H43C H -0.5955 0.2543 0.0573 0.063 Uiso 1 1 calc R U . . .
C44 C -0.4654(3) 0.20485(17) 0.12193(11) 0.0369(7) Uani 1 1 d . . . . .
H44A H -0.4199 0.2029 0.0962 0.055 Uiso 1 1 calc R U . . .
H44B H -0.5079 0.1551 0.1247 0.055 Uiso 1 1 calc R U . . .
H44C H -0.4164 0.2114 0.1465 0.055 Uiso 1 1 calc R U . . .
C45 C -0.6075(3) 0.2816(2) 0.16186(11) 0.0423(8) Uani 1 1 d . . . . .
H45A H -0.5538 0.2963 0.1839 0.064 Uiso 1 1 calc R U . . .
H45B H -0.6415 0.2300 0.1687 0.064 Uiso 1 1 calc R U . . .
H45C H -0.6659 0.3225 0.1601 0.064 Uiso 1 1 calc R U . . .
C46 C -0.5537(2) 0.46019(17) 0.09180(9) 0.0283(6) Uani 1 1 d . . . . .
C47 C -0.6008(3) 0.4514(2) 0.04710(10) 0.0390(7) Uani 1 1 d . . . . .
H47A H -0.5394 0.4411 0.0273 0.059 Uiso 1 1 calc R U . . .
H47B H -0.6394 0.5007 0.0390 0.059 Uiso 1 1 calc R U . . .
H47C H -0.6537 0.4067 0.0463 0.059 Uiso 1 1 calc R U . . .
C48 C -0.4800(3) 0.53613(18) 0.09240(11) 0.0387(7) Uani 1 1 d . . . . .
H48A H -0.4471 0.5428 0.1205 0.058 Uiso 1 1 calc R U . . .
H48B H -0.5261 0.5828 0.0857 0.058 Uiso 1 1 calc R U . . .
H48C H -0.4202 0.5309 0.0714 0.058 Uiso 1 1 calc R U . . .
C49 C -0.6494(3) 0.47408(19) 0.12315(11) 0.0379(7) Uani 1 1 d . . . . .
H49A H -0.7023 0.4294 0.1216 0.057 Uiso 1 1 calc R U . . .
H49B H -0.6882 0.5239 0.1161 0.057 Uiso 1 1 calc R U . . .
H49C H -0.6190 0.4778 0.1518 0.057 Uiso 1 1 calc R U . . .
C50 C 0.0541(2) 0.28526(15) 0.03714(8) 0.0230(5) Uani 1 1 d . . . . .
C51 C 0.0591(2) 0.19901(16) 0.05098(9) 0.0285(6) Uani 1 1 d . . . . .
H51A H 0.0052 0.1901 0.0738 0.043 Uiso 1 1 calc R U . . .
H51B H 0.1347 0.1866 0.0610 0.043 Uiso 1 1 calc R U . . .
H51C H 0.0407 0.1643 0.0271 0.043 Uiso 1 1 calc R U . . .
C52 C 0.1344(2) 0.30459(18) 0.00155(9) 0.0280(6) Uani 1 1 d . . . . .
H52A H 0.1179 0.2704 -0.0228 0.042 Uiso 1 1 calc R U . . .
H52B H 0.2114 0.2952 0.0109 0.042 Uiso 1 1 calc R U . . .
H52C H 0.1258 0.3607 -0.0066 0.042 Uiso 1 1 calc R U . . .
C53 C 0.0396(2) 0.47802(15) 0.07971(9) 0.0247(5) Uani 1 1 d . . . . .
H53A H 0.1046 0.4775 0.0985 0.037 Uiso 1 1 calc R U . . .
H53B H -0.0164 0.5155 0.0905 0.037 Uiso 1 1 calc R U . . .
H53C H 0.0630 0.4947 0.0514 0.037 Uiso 1 1 calc R U . . .
C54 C 0.1002(2) 0.49311(17) 0.18500(9) 0.0288(6) Uani 1 1 d . . . . .
H54A H 0.1786 0.5062 0.1776 0.035 Uiso 1 1 calc R U . . .
H54B H 0.0522 0.5368 0.1742 0.035 Uiso 1 1 calc R U . . .
C55 C 0.1754(3) 0.4430(2) 0.24790(10) 0.0428(8) Uani 1 1 d . . . . .
H55A H 0.1672 0.3874 0.2387 0.064 Uiso 1 1 calc R U . . .
H55B H 0.1683 0.4459 0.2787 0.064 Uiso 1 1 calc R U . . .
H55C H 0.2492 0.4630 0.2395 0.064 Uiso 1 1 calc R U . . .
C56 C -0.1421(2) 0.20137(16) 0.18338(9) 0.0272(6) Uani 1 1 d . . . . .
H56A H -0.2206 0.2160 0.1790 0.041 Uiso 1 1 calc R U . . .
H56B H -0.1305 0.1870 0.2130 0.041 Uiso 1 1 calc R U . . .
H56C H -0.1231 0.1557 0.1654 0.041 Uiso 1 1 calc R U . . .
C57 C -0.0676(2) 0.27188(16) 0.17212(8) 0.0219(5) Uani 1 1 d . . . . .
C58 C 0.0533(2) 0.24763(16) 0.18056(8) 0.0240(6) Uani 1 1 d . . . . .
H58A H 0.0702 0.1961 0.1666 0.029 Uiso 1 1 calc R U . . .
H58B H 0.1052 0.2886 0.1694 0.029 Uiso 1 1 calc R U . . .
C59 C 0.1754(2) 0.21933(18) 0.23801(9) 0.0314(6) Uani 1 1 d . . . . .
H59A H 0.1814 0.2241 0.2690 0.038 Uiso 1 1 calc R U . . .
H59B H 0.2290 0.2574 0.2253 0.038 Uiso 1 1 calc R U . . .
C60 C 0.1396(3) 0.0831(2) 0.24726(12) 0.0485(9) Uani 1 1 d . . . . .
H60A H 0.1659 0.0295 0.2397 0.073 Uiso 1 1 calc R U . . .
H60B H 0.0610 0.0889 0.2390 0.073 Uiso 1 1 calc R U . . .
H60C H 0.1466 0.0908 0.2778 0.073 Uiso 1 1 calc R U . . .

loop_
_atom_site_aniso_label
_atom_site_aniso_U_11
_atom_site_aniso_U_22
_atom_site_aniso_U_33
_atom_site_aniso_U_23
_atom_site_aniso_U_13
_atom_site_aniso_U_12
Si1 0.0217(3) 0.0255(3) 0.0196(4) -0.0007(3) -0.0016(3) -0.0004(3)
O1 0.0223(9) 0.0357(10) 0.0190(9) 0.0014(8) -0.0026(7) -0.0008(8)
O2 0.0299(10) 0.0251(9) 0.0244(10) -0.0057(7) 0.0001(8) -0.0025(8)
O3 0.0329(11) 0.0237(9) 0.0334(11) 0.0022(8) -0.0011(9) -0.0007(8)
O4 0.0216(9) 0.0274(9) 0.0218(10) 0.0028(7) 0.0001(7) -0.0016(7)
O5 0.0268(10) 0.0329(10) 0.0208(10) 0.0023(7) -0.0002(8) -0.0034(8)
O6 0.0252(9) 0.0344(10) 0.0189(9) 0.0019(8) -0.0003(8) -0.0049(8)
O7 0.0303(10) 0.0216(9) 0.0181(9) -0.0035(7) -0.0015(8) -0.0015(7)
O8 0.0225(9) 0.0366(10) 0.0209(10) 0.0009(8) -0.0016(8) 0.0043(8)
O9 0.0307(10) 0.0469(12) 0.0242(10) 0.0027(9) -0.0026(8) 0.0051(9)
O10 0.0402(12) 0.0394(11) 0.0284(11) -0.0076(9) -0.0091(9) -0.0046(9)
O11 0.0562(15) 0.0504(15) 0.0642(17) -0.0029(12) -0.0184(13) -0.0178(13)
C1 0.0222(13) 0.0259(13) 0.0170(13) -0.0006(10) -0.0003(10) -0.0011(10)
C2 0.0275(14) 0.0292(13) 0.0162(13) -0.0009(11) -0.0028(11) -0.0037(11)
C3 0.0267(14) 0.0286(13) 0.0179(13) -0.0039(10) 0.0025(11) -0.0011(11)
C4 0.0231(13) 0.0289(13) 0.0177(13) -0.0035(10) 0.0008(11) -0.0024(11)
C5 0.0239(13) 0.0220(12) 0.0189(13) -0.0025(10) 0.0005(10) -0.0020(10)
C6 0.0210(13) 0.0294(14) 0.0189(13) 0.0002(11) -0.0006(10) 0.0008(11)
C7 0.0262(14) 0.0309(14) 0.0154(13) -0.0014(10) -0.0028(11) 0.0004(11)
C8 0.0257(13) 0.0320(14) 0.0167(13) 0.0000(10) 0.0010(11) 0.0007(11)
C9 0.0204(12) 0.0248(13) 0.0197(13) 0.0002(10) -0.0003(10) -0.0010(10)
C10 0.0225(13) 0.0227(12) 0.0185(13) -0.0004(10) -0.0008(11) 0.0007(10)
C11 0.0210(13) 0.0283(14) 0.0240(14) -0.0039(11) -0.0006(11) 0.0001(10)
C12 0.0277(14) 0.0307(14) 0.0291(16) 0.0006(11) -0.0017(12) 0.0039(11)
C13 0.0433(18) 0.0443(18) 0.0405(19) 0.0051(15) -0.0092(15) 0.0087(15)
C14 0.0393(17) 0.0265(14) 0.0394(18) -0.0033(12) -0.0034(14) 0.0052(13)
C15 0.0457(19) 0.0393(17) 0.047(2) -0.0024(15) 0.0167(16) 0.0058(15)
C16 0.0253(14) 0.0363(16) 0.0432(18) -0.0087(13) 0.0023(13) -0.0035(12)
C17 0.0387(19) 0.054(2) 0.105(4) -0.028(2) -0.032(2) 0.0047(17)
C18 0.0324(15) 0.0295(15) 0.0422(18) -0.0082(13) -0.0042(14) -0.0045(12)
C19 0.066(3) 0.0409(19) 0.073(3) -0.0121(18) 0.031(2) -0.0220(18)
C20 0.0275(14) 0.0379(15) 0.0180(13) 0.0034(11) -0.0007(11) -0.0048(12)
C21 0.0294(16) 0.057(2) 0.0251(16) 0.0016(14) 0.0036(12) -0.0051(14)
C22 0.0385(16) 0.0337(16) 0.0335(17) 0.0026(13) -0.0034(13) -0.0073(13)
C23 0.0287(14) 0.0322(15) 0.0270(15) -0.0047(12) 0.0028(12) 0.0032(12)
C24 0.0319(15) 0.0395(16) 0.0252(15) 0.0030(12) -0.0038(12) 0.0108(13)
C25 0.0308(16) 0.067(2) 0.0296(17) -0.0063(15) -0.0063(13) 0.0027(15)
C26 0.0348(16) 0.0293(15) 0.0291(16) -0.0069(12) -0.0024(12) 0.0011(12)
C27 0.0307(14) 0.0306(14) 0.0159(13) -0.0066(11) -0.0036(11) -0.0002(12)
C28 0.0321(15) 0.0339(15) 0.0249(15) -0.0056(12) -0.0039(12) -0.0047(12)
C29 0.052(2) 0.0421(19) 0.054(2) -0.0130(16) -0.0112(17) -0.0016(16)
C30 0.047(2) 0.067(3) 0.099(4) -0.024(3) -0.015(2) -0.003(2)
Si2 0.0189(3) 0.0271(3) 0.0173(3) -0.0003(3) -0.0006(3) 0.0014(3)
O12 0.0191(9) 0.0326(10) 0.0170(9) -0.0020(7) -0.0017(7) 0.0001(7)
O13 0.0287(9) 0.0232(9) 0.0229(10) 0.0046(7) -0.0001(8) 0.0030(8)
O14 0.0320(10) 0.0231(10) 0.0340(11) -0.0026(8) -0.0017(9) 0.0013(8)
O15 0.0190(9) 0.0302(9) 0.0176(9) -0.0016(7) -0.0001(7) 0.0022(7)
O16 0.0223(9) 0.0278(9) 0.0197(9) -0.0037(7) -0.0011(7) -0.0003(7)
O17 0.0205(9) 0.0265(9) 0.0178(9) -0.0033(7) -0.0004(7) 0.0034(7)
O18 0.0263(9) 0.0206(8) 0.0138(9) 0.0025(7) -0.0006(7) -0.0004(7)
O19 0.0204(9) 0.0296(9) 0.0206(9) -0.0049(7) -0.0007(7) -0.0030(7)
O20 0.0291(10) 0.0506(13) 0.0254(11) -0.0123(9) -0.0004(8) -0.0032(9)
O21 0.0263(10) 0.0449(11) 0.0179(10) 0.0052(8) -0.0016(8) 0.0048(9)
O22 0.0312(11) 0.0404(11) 0.0302(11) 0.0067(9) 0.0010(9) 0.0073(9)
C31 0.0190(12) 0.0269(13) 0.0152(13) -0.0005(10) -0.0002(10) -0.0005(10)
C32 0.0261(13) 0.0257(13) 0.0169(13) 0.0007(10) -0.0018(10) 0.0019(10)
C33 0.0241(13) 0.0257(13) 0.0156(12) 0.0016(10) 0.0006(10) -0.0009(10)
C34 0.0209(12) 0.0227(12) 0.0163(12) 0.0016(10) 0.0023(10) 0.0003(10)
C35 0.0195(12) 0.0194(11) 0.0151(12) -0.0012(9) -0.0008(10) 0.0001(10)
C36 0.0187(12) 0.0249(13) 0.0183(13) -0.0021(10) -0.0020(10) 0.0001(10)
C37 0.0213(13) 0.0307(14) 0.0133(12) -0.0017(10) -0.0022(10) -0.0011(10)
C38 0.0215(13) 0.0305(13) 0.0154(13) -0.0013(10) 0.0008(10) -0.0001(11)
C39 0.0193(12) 0.0240(12) 0.0178(13) 0.0011(10) -0.0002(10) 0.0023(10)
C40 0.0199(12) 0.0202(12) 0.0174(13) -0.0013(10) 0.0001(10) 0.0006(9)
C41 0.0215(13) 0.0265(14) 0.0233(14) 0.0027(11) -0.0014(11) 0.0014(10)
C42 0.0220(13) 0.0328(14) 0.0255(15) -0.0001(11) 0.0009(11) -0.0007(11)
C43 0.0393(17) 0.0406(18) 0.046(2) -0.0007(15) -0.0086(15) -0.0065(14)
C44 0.0330(16) 0.0299(15) 0.0477(19) 0.0071(13) 0.0013(14) -0.0013(13)
C45 0.0481(19) 0.0404(17) 0.0385(19) 0.0025(14) 0.0158(15) -0.0058(15)
C46 0.0244(14) 0.0353(15) 0.0253(15) 0.0018(11) -0.0016(11) 0.0038(12)
C47 0.0417(18) 0.0426(17) 0.0329(17) 0.0022(13) -0.0095(14) 0.0078(14)
C48 0.0343(16) 0.0291(15) 0.053(2) 0.0078(14) -0.0048(14) 0.0062(12)
C49 0.0317(15) 0.0395(17) 0.0424(18) 0.0012(14) 0.0067(14) 0.0099(13)
C50 0.0224(13) 0.0281(13) 0.0184(13) -0.0039(10) -0.0008(10) 0.0007(11)
C51 0.0281(14) 0.0280(14) 0.0295(15) -0.0028(11) -0.0013(12) 0.0010(11)
C52 0.0257(14) 0.0385(16) 0.0197(13) -0.0032(12) 0.0037(11) 0.0019(12)
C53 0.0258(13) 0.0246(13) 0.0237(14) 0.0012(10) 0.0001(11) -0.0040(11)
C54 0.0268(14) 0.0336(15) 0.0259(15) -0.0062(12) -0.0004(12) -0.0063(12)
C55 0.0403(18) 0.061(2) 0.0273(17) 0.0024(14) -0.0059(14) -0.0052(16)
C56 0.0280(14) 0.0281(14) 0.0256(14) 0.0083(11) 0.0007(11) -0.0012(11)
C57 0.0257(13) 0.0267(13) 0.0132(12) 0.0029(10) -0.0009(10) 0.0000(11)
C58 0.0256(13) 0.0315(14) 0.0149(13) 0.0034(10) 0.0019(10) 0.0025(11)
C59 0.0306(15) 0.0346(15) 0.0291(15) 0.0022(12) -0.0034(12) 0.0025(13)
C60 0.050(2) 0.0352(18) 0.060(2) 0.0071(16) 0.0034(18) -0.0001(15)

loop_
_atom_type_symbol
_atom_type_description
_atom_type_scat_dispersion_real
_atom_type_scat_dispersion_imag
_atom_type_scat_source
C C 0.0181 0.0091 'International Tables Vol C Tables 4.2.6.8 and 6.1.1.4'
H H 0.0000 0.0000 'International Tables Vol C Tables 4.2.6.8 and 6.1.1.4'
O O 0.0492 0.0322 'International Tables Vol C Tables 4.2.6.8 and 6.1.1.4'
Si Si 0.2541 0.3302 'International Tables Vol C Tables 4.2.6.8 and 6.1.1.4'

loop_
_geom_angle_atom_site_label_1
_geom_angle_atom_site_label_2
_geom_angle_atom_site_label_3
_geom_angle
_geom_angle_site_symmetry_1
_geom_angle_site_symmetry_3
_geom_angle_publ_flag
O4 Si1 O1 104.46(9) . . ?
O4 Si1 C16 106.19(12) . . ?
O1 Si1 C16 111.31(12) . . ?
O4 Si1 C12 109.77(11) . . ?
O1 Si1 C12 108.99(11) . . ?
C16 Si1 C12 115.52(13) . . ?
C1 O1 Si1 128.64(16) . . ?
C11 O2 C2 108.51(19) . . ?
C9 O4 Si1 115.18(15) . . ?
C3 O5 C20 105.4(2) . . ?
C4 O6 C20 110.10(19) . . ?
C5 O7 C27 110.38(19) . . ?
C24 O8 C6 113.1(2) . . ?
C24 O9 C25 112.7(2) . . ?
C29 O10 C28 114.3(2) . . ?
C29 O11 C30 114.4(3) . . ?
O1 C1 C2 110.6(2) . . ?
O1 C1 C10 112.5(2) . . ?
C2 C1 C10 99.1(2) . . ?
O1 C1 H1 111.4 . . ?
C2 C1 H1 111.4 . . ?
C10 C1 H1 111.4 . . ?
O2 C2 C1 103.9(2) . . ?
O2 C2 C3 106.8(2) . . ?
C1 C2 C3 110.2(2) . . ?
O2 C2 H2 111.8 . . ?
C1 C2 H2 111.8 . . ?
C3 C2 H2 111.8 . . ?
O5 C3 C2 110.4(2) . . ?
O5 C3 C4 103.4(2) . . ?
C2 C3 C4 115.4(2) . . ?
O5 C3 H3 109.1 . . ?
C2 C3 H3 109.1 . . ?
C4 C3 H3 109.1 . . ?
O6 C4 C23 107.9(2) . . ?
O6 C4 C3 101.6(2) . . ?
C23 C4 C3 110.7(2) . . ?
O6 C4 C5 109.7(2) . . ?
C23 C4 C5 113.5(2) . . ?
C3 C4 C5 112.7(2) . . ?
O7 C5 C6 105.2(2) . . ?
O7 C5 C10 106.0(2) . . ?
C6 C5 C10 106.1(2) . . ?
O7 C5 C4 111.4(2) . . ?
C6 C5 C4 116.5(2) . . ?
C10 C5 C4 111.0(2) . . ?
O8 C6 C7 113.8(2) . . ?
O8 C6 C5 112.1(2) . . ?
C7 C6 C5 100.2(2) . . ?
O8 C6 H6 110.1 . . ?
C7 C6 H6 110.1 . . ?
C5 C6 H6 110.1 . . ?
C6 C7 C27 102.2(2) . . ?
C6 C7 C8 106.4(2) . . ?
C27 C7 C8 114.7(2) . . ?
C6 C7 H7 111.0 . . ?
C27 C7 H7 111.0 . . ?
C8 C7 H7 111.0 . . ?
C9 C8 C7 110.6(2) . . ?
C9 C8 H8A 109.5 . . ?
C7 C8 H8A 109.5 . . ?
C9 C8 H8B 109.5 . . ?
C7 C8 H8B 109.5 . . ?
H8A C8 H8B 108.1 . . ?
O4 C9 C8 111.1(2) . . ?
O4 C9 C10 109.8(2) . . ?
C8 C9 C10 116.9(2) . . ?
O4 C9 H9 106.1 . . ?
C8 C9 H9 106.1 . . ?
C10 C9 H9 106.1 . . ?
C11 C10 C1 101.0(2) . . ?
C11 C10 C9 117.7(2) . . ?
C1 C10 C9 108.2(2) . . ?
C11 C10 C5 107.7(2) . . ?
C1 C10 C5 110.7(2) . . ?
C9 C10 C5 111.1(2) . . ?
O3 C11 O2 121.9(2) . . ?
O3 C11 C10 129.5(2) . . ?
O2 C11 C10 108.6(2) . . ?
C15 C12 C13 108.2(3) . . ?
C15 C12 C14 107.6(3) . . ?
C13 C12 C14 107.9(2) . . ?
C15 C12 Si1 112.1(2) . . ?
C13 C12 Si1 112.1(2) . . ?
C14 C12 Si1 108.62(19) . . ?
C12 C13 H13A 109.5 . . ?
C12 C13 H13B 109.5 . . ?
H13A C13 H13B 109.5 . . ?
C12 C13 H13C 109.5 . . ?
H13A C13 H13C 109.5 . . ?
H13B C13 H13C 109.5 . . ?
C12 C14 H14A 109.5 . . ?
C12 C14 H14B 109.5 . . ?
H14A C14 H14B 109.5 . . ?
C12 C14 H14C 109.5 . . ?
H14A C14 H14C 109.5 . . ?
H14B C14 H14C 109.5 . . ?
C12 C15 H15A 109.5 . . ?
C12 C15 H15B 109.5 . . ?
H15A C15 H15B 109.5 . . ?
C12 C15 H15C 109.5 . . ?
H15A C15 H15C 109.5 . . ?
H15B C15 H15C 109.5 . . ?
C17 C16 C18 108.6(3) . . ?
C17 C16 C19 110.1(3) . . ?
C18 C16 C19 106.0(3) . . ?
C17 C16 Si1 113.2(2) . . ?
C18 C16 Si1 111.7(2) . . ?
C19 C16 Si1 106.9(2) . . ?
C16 C17 H17A 109.5 . . ?
C16 C17 H17B 109.5 . . ?
H17A C17 H17B 109.5 . . ?
C16 C17 H17C 109.5 . . ?
H17A C17 H17C 109.5 . . ?
H17B C17 H17C 109.5 . . ?
C16 C18 H18A 109.5 . . ?
C16 C18 H18B 109.5 . . ?
H18A C18 H18B 109.5 . . ?
C16 C18 H18C 109.5 . . ?
H18A C18 H18C 109.5 . . ?
H18B C18 H18C 109.5 . . ?
C16 C19 H19A 109.5 . . ?
C16 C19 H19B 109.5 . . ?
H19A C19 H19B 109.5 . . ?
C16 C19 H19C 109.5 . . ?
H19A C19 H19C 109.5 . . ?
H19B C19 H19C 109.5 . . ?
O5 C20 O6 105.5(2) . . ?
O5 C20 C22 108.9(2) . . ?
O6 C20 C22 110.2(2) . . ?
O5 C20 C21 110.8(2) . . ?
O6 C20 C21 108.4(2) . . ?
C22 C20 C21 112.8(3) . . ?
C20 C21 H21A 109.5 . . ?
C20 C21 H21B 109.5 . . ?
H21A C21 H21B 109.5 . . ?
C20 C21 H21C 109.5 . . ?
H21A C21 H21C 109.5 . . ?
H21B C21 H21C 109.5 . . ?
C20 C22 H22A 109.5 . . ?
C20 C22 H22B 109.5 . . ?
H22A C22 H22B 109.5 . . ?
C20 C22 H22C 109.5 . . ?
H22A C22 H22C 109.5 . . ?
H22B C22 H22C 109.5 . . ?
C4 C23 H23A 109.5 . . ?
C4 C23 H23B 109.5 . . ?
H23A C23 H23B 109.5 . . ?
C4 C23 H23C 109.5 . . ?
H23A C23 H23C 109.5 . . ?
H23B C23 H23C 109.5 . . ?
O9 C24 O8 113.6(2) . . ?
O9 C24 H24A 108.9 . . ?
O8 C24 H24A 108.9 . . ?
O9 C24 H24B 108.9 . . ?
O8 C24 H24B 108.9 . . ?
H24A C24 H24B 107.7 . . ?
O9 C25 H25A 109.5 . . ?
O9 C25 H25B 109.5 . . ?
H25A C25 H25B 109.5 . . ?
O9 C25 H25C 109.5 . . ?
H25A C25 H25C 109.5 . . ?
H25B C25 H25C 109.5 . . ?
C27 C26 H26A 109.5 . . ?
C27 C26 H26B 109.5 . . ?
H26A C26 H26B 109.5 . . ?
C27 C26 H26C 109.5 . . ?
H26A C26 H26C 109.5 . . ?
H26B C26 H26C 109.5 . . ?
O7 C27 C26 109.4(2) . . ?
O7 C27 C28 105.4(2) . . ?
C26 C27 C28 108.1(2) . . ?
O7 C27 C7 103.7(2) . . ?
C26 C27 C7 116.5(2) . . ?
C28 C27 C7 113.0(2) . . ?
O10 C28 C27 109.9(2) . . ?
O10 C28 H28A 109.7 . . ?
C27 C28 H28A 109.7 . . ?
O10 C28 H28B 109.7 . . ?
C27 C28 H28B 109.7 . . ?
H28A C28 H28B 108.2 . . ?
O11 C29 O10 113.7(3) . . ?
O11 C29 H29A 108.8 . . ?
O10 C29 H29A 108.8 . . ?
O11 C29 H29B 108.8 . . ?
O10 C29 H29B 108.8 . . ?
H29A C29 H29B 107.7 . . ?
O11 C30 H30A 109.5 . . ?
O11 C30 H30B 109.5 . . ?
H30A C30 H30B 109.5 . . ?
O11 C30 H30C 109.5 . . ?
H30A C30 H30C 109.5 . . ?
H30B C30 H30C 109.5 . . ?
O15 Si2 O12 104.78(9) . . ?
O15 Si2 C46 108.65(11) . . ?
O12 Si2 C46 108.43(11) . . ?
O15 Si2 C42 109.37(11) . . ?
O12 Si2 C42 109.17(11) . . ?
C46 Si2 C42 115.86(12) . . ?
C31 O12 Si2 128.46(16) . . ?
C41 O13 C32 108.29(19) . . ?
C39 O15 Si2 115.39(15) . . ?
C33 O16 C50 105.65(18) . . ?
C34 O17 C50 110.36(18) . . ?
C35 O18 C57 110.09(18) . . ?
C54 O19 C36 113.2(2) . . ?
C54 O20 C55 112.5(2) . . ?
C59 O21 C58 113.5(2) . . ?
C59 O22 C60 111.7(2) . . ?
O12 C31 C32 109.6(2) . . ?
O12 C31 C40 112.0(2) . . ?
C32 C31 C40 99.6(2) . . ?
O12 C31 H31 111.7 . . ?
C32 C31 H31 111.7 . . ?
C40 C31 H31 111.7 . . ?
O13 C32 C31 103.5(2) . . ?
O13 C32 C33 106.9(2) . . ?
C31 C32 C33 110.8(2) . . ?
O13 C32 H32 111.8 . . ?
C31 C32 H32 111.8 . . ?
C33 C32 H32 111.8 . . ?
O16 C33 C32 109.5(2) . . ?
O16 C33 C34 103.75(19) . . ?
C32 C33 C34 115.5(2) . . ?
O16 C33 H33 109.3 . . ?
C32 C33 H33 109.3 . . ?
C34 C33 H33 109.3 . . ?
O17 C34 C53 108.1(2) . . ?
O17 C34 C33 101.71(19) . . ?
C53 C34 C33 110.3(2) . . ?
O17 C34 C35 109.42(19) . . ?
C53 C34 C35 113.4(2) . . ?
C33 C34 C35 113.1(2) . . ?
O18 C35 C36 105.72(19) . . ?
O18 C35 C40 105.61(18) . . ?
C36 C35 C40 105.66(19) . . ?
O18 C35 C34 111.02(19) . . ?
C36 C35 C34 116.9(2) . . ?
C40 C35 C34 111.11(19) . . ?
O19 C36 C37 113.5(2) . . ?
O19 C36 C35 112.8(2) . . ?
C37 C36 C35 100.05(19) . . ?
O19 C36 H36 110.0 . . ?
C37 C36 H36 110.0 . . ?
C35 C36 H36 110.0 . . ?
C36 C37 C57 102.1(2) . . ?
C36 C37 C38 106.4(2) . . ?
C57 C37 C38 114.9(2) . . ?
C36 C37 H37 111.0 . . ?
C57 C37 H37 111.0 . . ?
C38 C37 H37 111.0 . . ?
C39 C38 C37 111.1(2) . . ?
C39 C38 H38A 109.4 . . ?
C37 C38 H38A 109.4 . . ?
C39 C38 H38B 109.4 . . ?
C37 C38 H38B 109.4 . . ?
H38A C38 H38B 108.0 . . ?
O15 C39 C38 110.9(2) . . ?
O15 C39 C40 109.95(19) . . ?
C38 C39 C40 116.6(2) . . ?
O15 C39 H39 106.2 . . ?
C38 C39 H39 106.2 . . ?
C40 C39 H39 106.2 . . ?
C41 C40 C31 101.0(2) . . ?
C41 C40 C39 118.2(2) . . ?
C31 C40 C39 108.3(2) . . ?
C41 C40 C35 107.2(2) . . ?
C31 C40 C35 110.93(19) . . ?
C39 C40 C35 110.8(2) . . ?
O14 C41 O13 121.6(2) . . ?
O14 C41 C40 129.8(2) . . ?
O13 C41 C40 108.5(2) . . ?
C44 C42 C45 107.8(2) . . ?
C44 C42 C43 108.0(2) . . ?
C45 C42 C43 108.8(3) . . ?
C44 C42 Si2 109.73(19) . . ?
C45 C42 Si2 111.0(2) . . ?
C43 C42 Si2 111.5(2) . . ?
C42 C43 H43A 109.5 . . ?
C42 C43 H43B 109.5 . . ?
H43A C43 H43B 109.5 . . ?
C42 C43 H43C 109.5 . . ?
H43A C43 H43C 109.5 . . ?
H43B C43 H43C 109.5 . . ?
C42 C44 H44A 109.5 . . ?
C42 C44 H44B 109.5 . . ?
H44A C44 H44B 109.5 . . ?
C42 C44 H44C 109.5 . . ?
H44A C44 H44C 109.5 . . ?
H44B C44 H44C 109.5 . . ?
C42 C45 H45A 109.5 . . ?
C42 C45 H45B 109.5 . . ?
H45A C45 H45B 109.5 . . ?
C42 C45 H45C 109.5 . . ?
H45A C45 H45C 109.5 . . ?
H45B C45 H45C 109.5 . . ?
C47 C46 C49 109.9(2) . . ?
C47 C46 C48 107.4(2) . . ?
C49 C46 C48 107.0(2) . . ?
C47 C46 Si2 111.7(2) . . ?
C49 C46 Si2 111.2(2) . . ?
C48 C46 Si2 109.43(19) . . ?
C46 C47 H47A 109.5 . . ?
C46 C47 H47B 109.5 . . ?
H47A C47 H47B 109.5 . . ?
C46 C47 H47C 109.5 . . ?
H47A C47 H47C 109.5 . . ?
H47B C47 H47C 109.5 . . ?
C46 C48 H48A 109.5 . . ?
C46 C48 H48B 109.5 . . ?
H48A C48 H48B 109.5 . . ?
C46 C48 H48C 109.5 . . ?
H48A C48 H48C 109.5 . . ?
H48B C48 H48C 109.5 . . ?
C46 C49 H49A 109.5 . . ?
C46 C49 H49B 109.5 . . ?
H49A C49 H49B 109.5 . . ?
C46 C49 H49C 109.5 . . ?
H49A C49 H49C 109.5 . . ?
H49B C49 H49C 109.5 . . ?
O16 C50 O17 105.48(19) . . ?
O16 C50 C51 107.6(2) . . ?
O17 C50 C51 110.9(2) . . ?
O16 C50 C52 111.0(2) . . ?
O17 C50 C52 108.3(2) . . ?
C51 C50 C52 113.3(2) . . ?
C50 C51 H51A 109.5 . . ?
C50 C51 H51B 109.5 . . ?
H51A C51 H51B 109.5 . . ?
C50 C51 H51C 109.5 . . ?
H51A C51 H51C 109.5 . . ?
H51B C51 H51C 109.5 . . ?
C50 C52 H52A 109.5 . . ?
C50 C52 H52B 109.5 . . ?
H52A C52 H52B 109.5 . . ?
C50 C52 H52C 109.5 . . ?
H52A C52 H52C 109.5 . . ?
H52B C52 H52C 109.5 . . ?
C34 C53 H53A 109.5 . . ?
C34 C53 H53B 109.5 . . ?
H53A C53 H53B 109.5 . . ?
C34 C53 H53C 109.5 . . ?
H53A C53 H53C 109.5 . . ?
H53B C53 H53C 109.5 . . ?
O20 C54 O19 114.3(2) . . ?
O20 C54 H54A 108.7 . . ?
O19 C54 H54A 108.7 . . ?
O20 C54 H54B 108.7 . . ?
O19 C54 H54B 108.7 . . ?
H54A C54 H54B 107.6 . . ?
O20 C55 H55A 109.5 . . ?
O20 C55 H55B 109.5 . . ?
H55A C55 H55B 109.5 . . ?
O20 C55 H55C 109.5 . . ?
H55A C55 H55C 109.5 . . ?
H55B C55 H55C 109.5 . . ?
C57 C56 H56A 109.5 . . ?
C57 C56 H56B 109.5 . . ?
H56A C56 H56B 109.5 . . ?
C57 C56 H56C 109.5 . . ?
H56A C56 H56C 109.5 . . ?
H56B C56 H56C 109.5 . . ?
O18 C57 C56 109.0(2) . . ?
O18 C57 C58 105.8(2) . . ?
C56 C57 C58 107.8(2) . . ?
O18 C57 C37 103.41(19) . . ?
C56 C57 C37 116.8(2) . . ?
C58 C57 C37 113.2(2) . . ?
O21 C58 C57 107.4(2) . . ?
O21 C58 H58A 110.2 . . ?
C57 C58 H58A 110.2 . . ?
O21 C58 H58B 110.2 . . ?
C57 C58 H58B 110.2 . . ?
H58A C58 H58B 108.5 . . ?
O21 C59 O22 112.8(2) . . ?
O21 C59 H59A 109.0 . . ?
O22 C59 H59A 109.0 . . ?
O21 C59 H59B 109.0 . . ?
O22 C59 H59B 109.0 . . ?
H59A C59 H59B 107.8 . . ?
O22 C60 H60A 109.5 . . ?
O22 C60 H60B 109.5 . . ?
H60A C60 H60B 109.5 . . ?
O22 C60 H60C 109.5 . . ?
H60A C60 H60C 109.5 . . ?
H60B C60 H60C 109.5 . . ?

loop_
_geom_bond_atom_site_label_1
_geom_bond_atom_site_label_2
_geom_bond_distance
_geom_bond_site_symmetry_2
_geom_bond_publ_flag
Si1 O4 1.6596(19) . ?
Si1 O1 1.6618(19) . ?
Si1 C16 1.889(3) . ?
Si1 C12 1.892(3) . ?
O1 C1 1.429(3) . ?
O2 C11 1.368(3) . ?
O2 C2 1.462(3) . ?
O3 C11 1.201(3) . ?
O4 C9 1.438(3) . ?
O5 C3 1.418(3) . ?
O5 C20 1.433(3) . ?
O6 C4 1.431(3) . ?
O6 C20 1.443(3) . ?
O7 C5 1.436(3) . ?
O7 C27 1.469(3) . ?
O8 C24 1.414(3) . ?
O8 C6 1.429(3) . ?
O9 C24 1.395(3) . ?
O9 C25 1.428(4) . ?
O10 C29 1.426(4) . ?
O10 C28 1.438(3) . ?
O11 C29 1.382(5) . ?
O11 C30 1.409(5) . ?
C1 C2 1.510(4) . ?
C1 C10 1.533(3) . ?
C1 H1 1.0000 . ?
C2 C3 1.523(4) . ?
C2 H2 1.0000 . ?
C3 C4 1.550(4) . ?
C3 H3 1.0000 . ?
C4 C23 1.531(4) . ?
C4 C5 1.584(3) . ?
C5 C6 1.542(4) . ?
C5 C10 1.579(3) . ?
C6 C7 1.526(4) . ?
C6 H6 1.0000 . ?
C7 C27 1.543(4) . ?
C7 C8 1.545(4) . ?
C7 H7 1.0000 . ?
C8 C9 1.515(3) . ?
C8 H8A 0.9900 . ?
C8 H8B 0.9900 . ?
C9 C10 1.537(3) . ?
C9 H9 1.0000 . ?
C10 C11 1.518(4) . ?
C12 C15 1.534(4) . ?
C12 C13 1.538(4) . ?
C12 C14 1.540(4) . ?
C13 H13A 0.9800 . ?
C13 H13B 0.9800 . ?
C13 H13C 0.9800 . ?
C14 H14A 0.9800 . ?
C14 H14B 0.9800 . ?
C14 H14C 0.9800 . ?
C15 H15A 0.9800 . ?
C15 H15B 0.9800 . ?
C15 H15C 0.9800 . ?
C16 C17 1.518(5) . ?
C16 C18 1.528(4) . ?
C16 C19 1.566(5) . ?
C17 H17A 0.9800 . ?
C17 H17B 0.9800 . ?
C17 H17C 0.9800 . ?
C18 H18A 0.9800 . ?
C18 H18B 0.9800 . ?
C18 H18C 0.9800 . ?
C19 H19A 0.9800 . ?
C19 H19B 0.9800 . ?
C19 H19C 0.9800 . ?
C20 C22 1.498(4) . ?
C20 C21 1.529(4) . ?
C21 H21A 0.9800 . ?
C21 H21B 0.9800 . ?
C21 H21C 0.9800 . ?
C22 H22A 0.9800 . ?
C22 H22B 0.9800 . ?
C22 H22C 0.9800 . ?
C23 H23A 0.9800 . ?
C23 H23B 0.9800 . ?
C23 H23C 0.9800 . ?
C24 H24A 0.9900 . ?
C24 H24B 0.9900 . ?
C25 H25A 0.9800 . ?
C25 H25B 0.9800 . ?
C25 H25C 0.9800 . ?
C26 C27 1.522(4) . ?
C26 H26A 0.9800 . ?
C26 H26B 0.9800 . ?
C26 H26C 0.9800 . ?
C27 C28 1.538(4) . ?
C28 H28A 0.9900 . ?
C28 H28B 0.9900 . ?
C29 H29A 0.9900 . ?
C29 H29B 0.9900 . ?
C30 H30A 0.9800 . ?
C30 H30B 0.9800 . ?
C30 H30C 0.9800 . ?
Si2 O15 1.6559(18) . ?
Si2 O12 1.6577(18) . ?
Si2 C46 1.893(3) . ?
Si2 C42 1.901(3) . ?
O12 C31 1.431(3) . ?
O13 C41 1.376(3) . ?
O13 C32 1.473(3) . ?
O14 C41 1.195(3) . ?
O15 C39 1.443(3) . ?
O16 C33 1.417(3) . ?
O16 C50 1.437(3) . ?
O17 C34 1.426(3) . ?
O17 C50 1.446(3) . ?
O18 C35 1.433(3) . ?
O18 C57 1.474(3) . ?
O19 C54 1.412(3) . ?
O19 C36 1.430(3) . ?
O20 C54 1.395(3) . ?
O20 C55 1.422(4) . ?
O21 C59 1.406(3) . ?
O21 C58 1.442(3) . ?
O22 C59 1.412(4) . ?
O22 C60 1.416(4) . ?
C31 C32 1.505(4) . ?
C31 C40 1.534(3) . ?
C31 H31 1.0000 . ?
C32 C33 1.516(4) . ?
C32 H32 1.0000 . ?
C33 C34 1.549(3) . ?
C33 H33 1.0000 . ?
C34 C53 1.535(3) . ?
C34 C35 1.588(3) . ?
C35 C36 1.545(3) . ?
C35 C40 1.583(3) . ?
C36 C37 1.524(4) . ?
C36 H36 1.0000 . ?
C37 C57 1.543(4) . ?
C37 C38 1.543(3) . ?
C37 H37 1.0000 . ?
C38 C39 1.515(3) . ?
C38 H38A 0.9900 . ?
C38 H38B 0.9900 . ?
C39 C40 1.538(3) . ?
C39 H39 1.0000 . ?
C40 C41 1.520(3) . ?
C42 C44 1.533(4) . ?
C42 C45 1.534(4) . ?
C42 C43 1.540(4) . ?
C43 H43A 0.9800 . ?
C43 H43B 0.9800 . ?
C43 H43C 0.9800 . ?
C44 H44A 0.9800 . ?
C44 H44B 0.9800 . ?
C44 H44C 0.9800 . ?
C45 H45A 0.9800 . ?
C45 H45B 0.9800 . ?
C45 H45C 0.9800 . ?
C46 C47 1.532(4) . ?
C46 C49 1.534(4) . ?
C46 C48 1.546(4) . ?
C47 H47A 0.9800 . ?
C47 H47B 0.9800 . ?
C47 H47C 0.9800 . ?
C48 H48A 0.9800 . ?
C48 H48B 0.9800 . ?
C48 H48C 0.9800 . ?
C49 H49A 0.9800 . ?
C49 H49B 0.9800 . ?
C49 H49C 0.9800 . ?
C50 C51 1.511(4) . ?
C50 C52 1.516(4) . ?
C51 H51A 0.9800 . ?
C51 H51B 0.9800 . ?
C51 H51C 0.9800 . ?
C52 H52A 0.9800 . ?
C52 H52B 0.9800 . ?
C52 H52C 0.9800 . ?
C53 H53A 0.9800 . ?
C53 H53B 0.9800 . ?
C53 H53C 0.9800 . ?
C54 H54A 0.9900 . ?
C54 H54B 0.9900 . ?
C55 H55A 0.9800 . ?
C55 H55B 0.9800 . ?
C55 H55C 0.9800 . ?
C56 C57 1.521(4) . ?
C56 H56A 0.9800 . ?
C56 H56B 0.9800 . ?
C56 H56C 0.9800 . ?
C57 C58 1.525(4) . ?
C58 H58A 0.9900 . ?
C58 H58B 0.9900 . ?
C59 H59A 0.9900 . ?
C59 H59B 0.9900 . ?
C60 H60A 0.9800 . ?
C60 H60B 0.9800 . ?
C60 H60C 0.9800 . ?

loop_
_geom_torsion_atom_site_label_1
_geom_torsion_atom_site_label_2
_geom_torsion_atom_site_label_3
_geom_torsion_atom_site_label_4
_geom_torsion
_geom_torsion_site_symmetry_1
_geom_torsion_site_symmetry_2
_geom_torsion_site_symmetry_3
_geom_torsion_site_symmetry_4
_geom_torsion_publ_flag
O4 Si1 O1 C1 5.8(2) . . . . ?
C16 Si1 O1 C1 119.9(2) . . . . ?
C12 Si1 O1 C1 -111.5(2) . . . . ?
O1 Si1 O4 C9 -28.19(19) . . . . ?
C16 Si1 O4 C9 -145.94(18) . . . . ?
C12 Si1 O4 C9 88.53(19) . . . . ?
Si1 O1 C1 C2 -126.9(2) . . . . ?
Si1 O1 C1 C10 -17.1(3) . . . . ?
C11 O2 C2 C1 27.0(3) . . . . ?
C11 O2 C2 C3 -89.5(2) . . . . ?
O1 C1 C2 O2 77.1(2) . . . . ?
C10 C1 C2 O2 -41.2(2) . . . . ?
O1 C1 C2 C3 -168.7(2) . . . . ?
C10 C1 C2 C3 72.9(2) . . . . ?
C20 O5 C3 C2 -162.0(2) . . . . ?
C20 O5 C3 C4 -38.0(2) . . . . ?
O2 C2 C3 O5 171.98(19) . . . . ?
C1 C2 C3 O5 59.7(3) . . . . ?
O2 C2 C3 C4 55.2(3) . . . . ?
C1 C2 C3 C4 -57.0(3) . . . . ?
C20 O6 C4 C23 -129.7(2) . . . . ?
C20 O6 C4 C3 -13.2(3) . . . . ?
C20 O6 C4 C5 106.2(2) . . . . ?
O5 C3 C4 O6 31.2(2) . . . . ?
C2 C3 C4 O6 151.9(2) . . . . ?
O5 C3 C4 C23 145.6(2) . . . . ?
C2 C3 C4 C23 -93.7(3) . . . . ?
O5 C3 C4 C5 -86.1(2) . . . . ?
C2 C3 C4 C5 34.5(3) . . . . ?
C27 O7 C5 C6 16.4(3) . . . . ?
C27 O7 C5 C10 -95.7(2) . . . . ?
C27 O7 C5 C4 143.4(2) . . . . ?
O6 C4 C5 O7 -28.2(3) . . . . ?
C23 C4 C5 O7 -149.1(2) . . . . ?
C3 C4 C5 O7 84.1(3) . . . . ?
O6 C4 C5 C6 92.4(3) . . . . ?
C23 C4 C5 C6 -28.5(3) . . . . ?
C3 C4 C5 C6 -155.3(2) . . . . ?
O6 C4 C5 C10 -146.1(2) . . . . ?
C23 C4 C5 C10 93.1(3) . . . . ?
C3 C4 C5 C10 -33.7(3) . . . . ?
C24 O8 C6 C7 -96.3(3) . . . . ?
C24 O8 C6 C5 150.8(2) . . . . ?
O7 C5 C6 O8 84.7(2) . . . . ?
C10 C5 C6 O8 -163.2(2) . . . . ?
C4 C5 C6 O8 -39.1(3) . . . . ?
O7 C5 C6 C7 -36.4(2) . . . . ?
C10 C5 C6 C7 75.7(2) . . . . ?
C4 C5 C6 C7 -160.2(2) . . . . ?
O8 C6 C7 C27 -78.0(3) . . . . ?
C5 C6 C7 C27 41.9(2) . . . . ?
O8 C6 C7 C8 161.3(2) . . . . ?
C5 C6 C7 C8 -78.8(2) . . . . ?
C6 C7 C8 C9 60.4(3) . . . . ?
C27 C7 C8 C9 -51.8(3) . . . . ?
Si1 O4 C9 C8 -165.80(17) . . . . ?
Si1 O4 C9 C10 63.4(2) . . . . ?
C7 C8 C9 O4 -166.6(2) . . . . ?
C7 C8 C9 C10 -39.6(3) . . . . ?
O1 C1 C10 C11 -77.1(2) . . . . ?
C2 C1 C10 C11 39.7(2) . . . . ?
O1 C1 C10 C9 47.1(3) . . . . ?
C2 C1 C10 C9 163.9(2) . . . . ?
O1 C1 C10 C5 169.0(2) . . . . ?
C2 C1 C10 C5 -74.2(2) . . . . ?
O4 C9 C10 C11 40.5(3) . . . . ?
C8 C9 C10 C11 -87.2(3) . . . . ?
O4 C9 C10 C1 -73.0(2) . . . . ?
C8 C9 C10 C1 159.3(2) . . . . ?
O4 C9 C10 C5 165.26(19) . . . . ?
C8 C9 C10 C5 37.6(3) . . . . ?
O7 C5 C10 C11 -173.87(19) . . . . ?
C6 C5 C10 C11 74.7(2) . . . . ?
C4 C5 C10 C11 -52.8(3) . . . . ?
O7 C5 C10 C1 -64.3(2) . . . . ?
C6 C5 C10 C1 -175.8(2) . . . . ?
C4 C5 C10 C1 56.8(3) . . . . ?
O7 C5 C10 C9 55.9(3) . . . . ?
C6 C5 C10 C9 -55.5(3) . . . . ?
C4 C5 C10 C9 177.0(2) . . . . ?
C2 O2 C11 O3 177.2(2) . . . . ?
C2 O2 C11 C10 -0.3(3) . . . . ?
C1 C10 C11 O3 156.9(3) . . . . ?
C9 C10 C11 O3 39.5(4) . . . . ?
C5 C10 C11 O3 -86.9(3) . . . . ?
C1 C10 C11 O2 -25.7(3) . . . . ?
C9 C10 C11 O2 -143.2(2) . . . . ?
C5 C10 C11 O2 90.4(2) . . . . ?
O4 Si1 C12 C15 67.9(2) . . . . ?
O1 Si1 C12 C15 -178.2(2) . . . . ?
C16 Si1 C12 C15 -52.1(3) . . . . ?
O4 Si1 C12 C13 -170.1(2) . . . . ?
O1 Si1 C12 C13 -56.2(2) . . . . ?
C16 Si1 C12 C13 69.9(3) . . . . ?
O4 Si1 C12 C14 -50.9(2) . . . . ?
O1 Si1 C12 C14 63.0(2) . . . . ?
C16 Si1 C12 C14 -170.9(2) . . . . ?
O4 Si1 C16 C17 -165.9(3) . . . . ?
O1 Si1 C16 C17 81.0(3) . . . . ?
C12 Si1 C16 C17 -44.0(3) . . . . ?
O4 Si1 C16 C18 71.1(2) . . . . ?
O1 Si1 C16 C18 -42.0(3) . . . . ?
C12 Si1 C16 C18 -166.9(2) . . . . ?
O4 Si1 C16 C19 -44.4(2) . . . . ?
O1 Si1 C16 C19 -157.5(2) . . . . ?
C12 Si1 C16 C19 77.5(3) . . . . ?
C3 O5 C20 O6 30.1(3) . . . . ?
C3 O5 C20 C22 148.3(2) . . . . ?
C3 O5 C20 C21 -87.1(3) . . . . ?
C4 O6 C20 O5 -9.2(3) . . . . ?
C4 O6 C20 C22 -126.5(2) . . . . ?
C4 O6 C20 C21 109.6(2) . . . . ?
C25 O9 C24 O8 75.4(3) . . . . ?
C6 O8 C24 O9 79.7(3) . . . . ?
C5 O7 C27 C26 135.4(2) . . . . ?
C5 O7 C27 C28 -108.5(2) . . . . ?
C5 O7 C27 C7 10.4(3) . . . . ?
C6 C7 C27 O7 -33.1(2) . . . . ?
C8 C7 C27 O7 81.6(3) . . . . ?
C6 C7 C27 C26 -153.4(2) . . . . ?
C8 C7 C27 C26 -38.8(3) . . . . ?
C6 C7 C27 C28 80.5(3) . . . . ?
C8 C7 C27 C28 -164.9(2) . . . . ?
C29 O10 C28 C27 111.5(3) . . . . ?
O7 C27 C28 O10 176.3(2) . . . . ?
C26 C27 C28 O10 -66.8(3) . . . . ?
C7 C27 C28 O10 63.7(3) . . . . ?
C30 O11 C29 O10 68.2(4) . . . . ?
C28 O10 C29 O11 65.2(4) . . . . ?
O15 Si2 O12 C31 8.7(2) . . . . ?
C46 Si2 O12 C31 124.6(2) . . . . ?
C42 Si2 O12 C31 -108.4(2) . . . . ?
O12 Si2 O15 C39 -28.44(19) . . . . ?
C46 Si2 O15 C39 -144.17(17) . . . . ?
C42 Si2 O15 C39 88.48(18) . . . . ?
Si2 O12 C31 C32 -130.4(2) . . . . ?
Si2 O12 C31 C40 -20.8(3) . . . . ?
C41 O13 C32 C31 27.4(3) . . . . ?
C41 O13 C32 C33 -89.6(2) . . . . ?
O12 C31 C32 O13 76.0(2) . . . . ?
C40 C31 C32 O13 -41.6(2) . . . . ?
O12 C31 C32 C33 -169.7(2) . . . . ?
C40 C31 C32 C33 72.7(2) . . . . ?
C50 O16 C33 C32 -160.6(2) . . . . ?
C50 O16 C33 C34 -36.7(2) . . . . ?
O13 C32 C33 O16 172.64(18) . . . . ?
C31 C32 C33 O16 60.5(3) . . . . ?
O13 C32 C33 C34 56.0(3) . . . . ?
C31 C32 C33 C34 -56.2(3) . . . . ?
C50 O17 C34 C53 -129.5(2) . . . . ?
C50 O17 C34 C33 -13.3(2) . . . . ?
C50 O17 C34 C35 106.6(2) . . . . ?
O16 C33 C34 O17 30.5(2) . . . . ?
C32 C33 C34 O17 150.4(2) . . . . ?
O16 C33 C34 C53 145.0(2) . . . . ?
C32 C33 C34 C53 -95.1(3) . . . . ?
O16 C33 C34 C35 -86.7(2) . . . . ?
C32 C33 C34 C35 33.2(3) . . . . ?
C57 O18 C35 C36 13.9(2) . . . . ?
C57 O18 C35 C40 -97.8(2) . . . . ?
C57 O18 C35 C34 141.6(2) . . . . ?
O17 C34 C35 O18 -27.6(3) . . . . ?
C53 C34 C35 O18 -148.3(2) . . . . ?
C33 C34 C35 O18 85.1(2) . . . . ?
O17 C34 C35 C36 93.8(2) . . . . ?
C53 C34 C35 C36 -26.9(3) . . . . ?
C33 C34 C35 C36 -153.6(2) . . . . ?
O17 C34 C35 C40 -144.80(19) . . . . ?
C53 C34 C35 C40 94.5(2) . . . . ?
C33 C34 C35 C40 -32.2(3) . . . . ?
C54 O19 C36 C37 -102.9(2) . . . . ?
C54 O19 C36 C35 144.2(2) . . . . ?
O18 C35 C36 O19 85.7(2) . . . . ?
C40 C35 C36 O19 -162.6(2) . . . . ?
C34 C35 C36 O19 -38.4(3) . . . . ?
O18 C35 C36 C37 -35.2(2) . . . . ?
C40 C35 C36 C37 76.5(2) . . . . ?
C34 C35 C36 C37 -159.3(2) . . . . ?
O19 C36 C37 C57 -78.1(2) . . . . ?
C35 C36 C37 C57 42.2(2) . . . . ?
O19 C36 C37 C38 161.0(2) . . . . ?
C35 C36 C37 C38 -78.6(2) . . . . ?
C36 C37 C38 C39 59.8(3) . . . . ?
C57 C37 C38 C39 -52.4(3) . . . . ?
Si2 O15 C39 C38 -167.38(17) . . . . ?
Si2 O15 C39 C40 62.1(2) . . . . ?
C37 C38 C39 O15 -166.2(2) . . . . ?
C37 C38 C39 C40 -39.3(3) . . . . ?
O12 C31 C40 C41 -75.8(2) . . . . ?
C32 C31 C40 C41 40.0(2) . . . . ?
O12 C31 C40 C39 49.1(3) . . . . ?
C32 C31 C40 C39 164.9(2) . . . . ?
O12 C31 C40 C35 170.87(19) . . . . ?
C32 C31 C40 C35 -73.3(2) . . . . ?
O15 C39 C40 C41 41.2(3) . . . . ?
C38 C39 C40 C41 -86.1(3) . . . . ?
O15 C39 C40 C31 -72.7(2) . . . . ?
C38 C39 C40 C31 159.9(2) . . . . ?
O15 C39 C40 C35 165.44(19) . . . . ?
C38 C39 C40 C35 38.1(3) . . . . ?
O18 C35 C40 C41 -174.57(19) . . . . ?
C36 C35 C40 C41 73.7(2) . . . . ?
C34 C35 C40 C41 -54.1(3) . . . . ?
O18 C35 C40 C31 -65.2(2) . . . . ?
C36 C35 C40 C31 -177.0(2) . . . . ?
C34 C35 C40 C31 55.3(3) . . . . ?
O18 C35 C40 C39 55.1(2) . . . . ?
C36 C35 C40 C39 -56.6(2) . . . . ?
C34 C35 C40 C39 175.60(19) . . . . ?
C32 O13 C41 O14 175.5(2) . . . . ?
C32 O13 C41 C40 -0.7(3) . . . . ?
C31 C40 C41 O14 158.7(3) . . . . ?
C39 C40 C41 O14 40.9(4) . . . . ?
C35 C40 C41 O14 -85.1(3) . . . . ?
C31 C40 C41 O13 -25.4(3) . . . . ?
C39 C40 C41 O13 -143.3(2) . . . . ?
C35 C40 C41 O13 90.7(2) . . . . ?
O15 Si2 C46 C47 163.4(2) . . . . ?
O12 Si2 C46 C47 50.1(2) . . . . ?
C42 Si2 C46 C47 -73.0(2) . . . . ?
O15 Si2 C46 C49 -73.4(2) . . . . ?
O12 Si2 C46 C49 173.27(19) . . . . ?
C42 Si2 C46 C49 50.2(2) . . . . ?
O15 Si2 C46 C48 44.6(2) . . . . ?
O12 Si2 C46 C48 -68.8(2) . . . . ?
C42 Si2 C46 C48 168.1(2) . . . . ?
C33 O16 C50 O17 28.7(2) . . . . ?
C33 O16 C50 C51 147.1(2) . . . . ?
C33 O16 C50 C52 -88.5(2) . . . . ?
C34 O17 C50 O16 -8.3(3) . . . . ?
C34 O17 C50 C51 -124.4(2) . . . . ?
C34 O17 C50 C52 110.7(2) . . . . ?
C55 O20 C54 O19 72.4(3) . . . . ?
C36 O19 C54 O20 79.9(3) . . . . ?
C35 O18 C57 C56 138.1(2) . . . . ?
C35 O18 C57 C58 -106.1(2) . . . . ?
C35 O18 C57 C37 13.2(2) . . . . ?
C36 C37 C57 O18 -35.1(2) . . . . ?
C38 C37 C57 O18 79.7(2) . . . . ?
C36 C37 C57 C56 -154.8(2) . . . . ?
C38 C37 C57 C56 -40.1(3) . . . . ?
C36 C37 C57 C58 79.0(2) . . . . ?
C38 C37 C57 C58 -166.3(2) . . . . ?
C59 O21 C58 C57 -178.9(2) . . . . ?
O18 C57 C58 O21 174.63(19) . . . . ?
C56 C57 C58 O21 -68.8(3) . . . . ?
C37 C57 C58 O21 62.0(3) . . . . ?
C58 O21 C59 O22 -68.2(3) . . . . ?
C60 O22 C59 O21 -65.8(3) . . . . ?
